data_4504366
loop_
_publ_author_name
'Solchinger, Alexander'
'Wurst, Klaus'
'Kopacka, Holger'
'Bildstein, Benno'

_publ_section_title
;
 Supramolecular Stabilization of Hemiacetals ofN-Alkyl(Benz)Imidazole
 Aldehydes
;
_journal_issue 12
_journal_name_full 'Crystal Growth &amp; Design'
_journal_page_first 2380
_journal_paper_doi 10.1021/cg070377h
_journal_volume 7
_journal_year 2007
_chemical_formula_sum 'C16 H26 Cl4 N4 O3'
_chemical_formula_weight 464.21
_chemical_name_systematic
; 
 ? 
;
_space_group_IT_number 60
_symmetry_cell_setting orthorhombic
_symmetry_space_group_name_Hall '-P 2n 2ab'
_symmetry_space_group_name_H-M 'P b c n'
_atom_sites_solution_hydrogens geom
_atom_sites_solution_primary direct
_atom_sites_solution_secondary difmap
_audit_creation_method SHELXL-97
_cell_angle_alpha 90.00
_cell_angle_beta 90.00
_cell_angle_gamma 90.00
_cell_formula_units_Z 4
_cell_length_a 17.8214(7)
_cell_length_b 7.2722(4)
_cell_length_c 17.3881(9)
_cell_measurement_reflns_used 11857
_cell_measurement_temperature 233(2)
_cell_measurement_theta_max 25.0
_cell_measurement_theta_min 1.0
_cell_volume 2253.51(19)
_computing_data_collection COLLECT
_computing_data_reduction 'DENZO and SCALEPACK'
_computing_structure_refinement 'SHELXL-97 (Sheldrick, 1997)'
_computing_structure_solution 'SHELXS-97 (Sheldrick, 1990)'
_diffrn_ambient_temperature 233(2)
_diffrn_measured_fraction_theta_full 0.997
_diffrn_measured_fraction_theta_max 0.997
_diffrn_measurement_device_type 'Nonius KappaCCD'
_diffrn_measurement_method 'phi- and omega-scans'
_diffrn_radiation_monochromator graphite
_diffrn_radiation_source 'fine-focus sealed tube'
_diffrn_radiation_type MoK\a
_diffrn_radiation_wavelength 0.71073
_diffrn_reflns_av_R_equivalents 0.0368
_diffrn_reflns_av_sigmaI/netI 0.0295
_diffrn_reflns_limit_h_max 20
_diffrn_reflns_limit_h_min 0
_diffrn_reflns_limit_k_max 8
_diffrn_reflns_limit_k_min -8
_diffrn_reflns_limit_l_max 19
_diffrn_reflns_limit_l_min -19
_diffrn_reflns_number 9927
_diffrn_reflns_theta_full 23.99
_diffrn_reflns_theta_max 23.99
_diffrn_reflns_theta_min 2.29
_diffrn_standards_number 0
_exptl_absorpt_coefficient_mu 0.548
_exptl_absorpt_correction_type none
_exptl_crystal_colour colorless
_exptl_crystal_density_diffrn 1.368
_exptl_crystal_density_method 'not measured'
_exptl_crystal_description prism
_exptl_crystal_F_000 968
_exptl_crystal_size_max 0.21
_exptl_crystal_size_mid 0.15
_exptl_crystal_size_min 0.12
_refine_diff_density_max 0.647
_refine_diff_density_min -0.686
_refine_diff_density_rms 0.053
_refine_ls_extinction_coef 0.0039(12)
_refine_ls_extinction_expression Fc^*^=kFc[1+0.001xFc^2^\l^3^/sin(2\q)]^-1/4^
_refine_ls_extinction_method SHELXL
_refine_ls_goodness_of_fit_ref 1.061
_refine_ls_hydrogen_treatment 'constr; refined at O1 with bond restraint'
_refine_ls_matrix_type full
_refine_ls_number_parameters 132
_refine_ls_number_reflns 1767
_refine_ls_number_restraints 1
_refine_ls_restrained_S_all 1.061
_refine_ls_R_factor_all 0.0682
_refine_ls_R_factor_gt 0.0509
_refine_ls_shift/su_max 0.003
_refine_ls_shift/su_mean 0.000
_refine_ls_structure_factor_coef Fsqd
_refine_ls_weighting_details 'calc w=1/[\s^2^(Fo^2^)+(0.0631P)^2^+2.2923P] where P=(Fo^2^+2Fc^2^)/3'
_refine_ls_weighting_scheme calc
_refine_ls_wR_factor_gt 0.1293
_refine_ls_wR_factor_ref 0.1400
_reflns_number_gt 1397
_reflns_number_total 1767
_reflns_threshold_expression >2sigma(I)
_cod_data_source_file cg070377h-file002.cif
_cod_data_source_block 4b
_cod_original_sg_symbol_H-M Pbcn
_cod_database_code 4504366

loop_
_symmetry_equiv_pos_as_xyz
'x, y, z'
'-x+1/2, -y+1/2, z+1/2'
'-x, y, -z+1/2'
'x+1/2, -y+1/2, -z'
'-x, -y, -z'
'x-1/2, y-1/2, -z-1/2'
'x, -y, z-1/2'
'-x-1/2, y-1/2, z'

loop_
_atom_site_label
_atom_site_type_symbol
_atom_site_fract_x
_atom_site_fract_y
_atom_site_fract_z
_atom_site_U_iso_or_equiv
_atom_site_adp_type
_atom_site_occupancy
_atom_site_symmetry_multiplicity
_atom_site_calc_flag
_atom_site_refinement_flags
O1 O -0.08838(12) 0.0747(3) -0.31307(12) 0.0460(6) Uani 1 1 d D
H1O H -0.098(2) -0.047(4) -0.309(2) 0.084(13) Uiso 1 1 d D
O2 O 0.0000 0.2455(3) -0.2500 0.0442(8) Uani 1 2 d S
N1 N -0.13361(11) 0.4314(3) -0.25606(12) 0.0322(6) Uani 1 1 d .
N2 N -0.11571(15) 0.7092(3) -0.30511(15) 0.0455(7) Uani 1 1 d .
C1 C -0.10203(16) 0.5988(4) -0.24731(18) 0.0413(7) Uani 1 1 d .
H1 H -0.0732 0.6325 -0.2043 0.050 Uiso 1 1 calc .
C2 C -0.15877(17) 0.6070(4) -0.35458(16) 0.0423(7) Uani 1 1 d .
H2 H -0.1778 0.6495 -0.4018 0.051 Uiso 1 1 calc .
C3 C -0.16988(15) 0.4370(4) -0.32581(16) 0.0375(7) Uani 1 1 d .
H3 H -0.1971 0.3411 -0.3489 0.045 Uiso 1 1 calc .
C4 C -0.12487(15) 0.2691(4) -0.20547(16) 0.0356(7) Uani 1 1 d .
H4 H -0.0583(14) 0.037(4) -0.2059(15) 0.033(7) Uiso 1 1 d .
C5 C -0.06616(15) 0.1404(4) -0.24144(17) 0.0356(7) Uani 1 1 d .
C6 C -0.09885(19) 0.3297(5) -0.12587(18) 0.0525(8) Uani 1 1 d .
H6A H -0.0513 0.3939 -0.1303 0.079 Uiso 1 1 calc .
H6B H -0.0927 0.2226 -0.0932 0.079 Uiso 1 1 calc .
H6C H -0.1360 0.4112 -0.1035 0.079 Uiso 1 1 calc .
C7 C -0.19950(17) 0.1682(5) -0.19861(19) 0.0493(8) Uani 1 1 d .
H7A H -0.2160 0.1296 -0.2493 0.074 Uiso 1 1 calc .
H7B H -0.2367 0.2497 -0.1762 0.074 Uiso 1 1 calc .
H7C H -0.1933 0.0611 -0.1660 0.074 Uiso 1 1 calc .
C8 C 0.0824(2) 0.2431(6) -0.0156(2) 0.0702(12) Uani 1 1 d .
H8A H 0.0690 0.1651 -0.0595 0.084 Uiso 1 1 calc .
H8B H 0.0828 0.3710 -0.0333 0.084 Uiso 1 1 calc .
Cl1 Cl 0.01467(6) 0.21816(15) 0.05616(5) 0.0750(4) Uani 1 1 d .
Cl2 Cl 0.17081(7) 0.1846(3) 0.01580(8) 0.1318(7) Uani 1 1 d .

loop_
_atom_site_aniso_label
_atom_site_aniso_U_11
_atom_site_aniso_U_22
_atom_site_aniso_U_33
_atom_site_aniso_U_23
_atom_site_aniso_U_13
_atom_site_aniso_U_12
O1 0.0629(14) 0.0315(12) 0.0436(12) -0.0010(10) -0.0014(10) -0.0048(10)
O2 0.0301(15) 0.0228(14) 0.080(2) 0.000 0.0027(13) 0.000
N1 0.0312(12) 0.0258(12) 0.0396(13) -0.0037(10) -0.0008(9) 0.0000(9)
N2 0.0523(15) 0.0316(13) 0.0526(16) 0.0008(12) 0.0014(12) -0.0022(12)
C1 0.0441(16) 0.0297(16) 0.0500(18) -0.0044(14) -0.0043(13) -0.0036(13)
C2 0.0500(17) 0.0366(17) 0.0404(16) 0.0003(14) 0.0001(13) 0.0038(14)
C3 0.0400(15) 0.0348(16) 0.0378(16) -0.0063(13) -0.0035(12) -0.0010(12)
C4 0.0353(15) 0.0305(15) 0.0410(17) 0.0004(12) -0.0023(11) -0.0021(12)
C5 0.0389(15) 0.0242(14) 0.0437(17) 0.0025(13) -0.0039(12) -0.0044(12)
C6 0.068(2) 0.0468(19) 0.0425(18) -0.0040(15) -0.0094(15) 0.0002(16)
C7 0.0424(17) 0.0495(19) 0.056(2) 0.0079(16) 0.0034(14) -0.0082(14)
C8 0.076(3) 0.093(3) 0.041(2) 0.0057(19) 0.0030(17) -0.016(2)
Cl1 0.0900(7) 0.0890(8) 0.0459(6) -0.0113(5) 0.0094(4) -0.0324(6)
Cl2 0.0841(9) 0.228(2) 0.0830(9) 0.0508(10) -0.0015(6) 0.0275(10)

loop_
_atom_type_symbol
_atom_type_description
_atom_type_scat_dispersion_real
_atom_type_scat_dispersion_imag
_atom_type_scat_source
C C 0.0033 0.0016 'International Tables Vol C Tables 4.2.6.8 and 6.1.1.4'
H H 0.0000 0.0000 'International Tables Vol C Tables 4.2.6.8 and 6.1.1.4'
N N 0.0061 0.0033 'International Tables Vol C Tables 4.2.6.8 and 6.1.1.4'
O O 0.0106 0.0060 'International Tables Vol C Tables 4.2.6.8 and 6.1.1.4'
Cl Cl 0.1484 0.1585 'International Tables Vol C Tables 4.2.6.8 and 6.1.1.4'

loop_
_geom_angle_atom_site_label_1
_geom_angle_atom_site_label_2
_geom_angle_atom_site_label_3
_geom_angle
_geom_angle_site_symmetry_3
H1O O1 C5 108(3) .
C5 O2 C5 114.5(3) 3_554
C1 N1 C3 105.6(2) .
C1 N1 C4 127.5(2) .
C3 N1 C4 126.7(2) .
C1 N2 C2 104.7(2) .
N2 C1 N1 112.9(3) .
C3 C2 N2 110.3(3) .
C2 C3 N1 106.6(2) .
N1 C4 C7 109.8(2) .
N1 C4 C6 109.9(2) .
C7 C4 C6 109.5(3) .
N1 C4 C5 108.4(2) .
C7 C4 C5 109.4(2) .
C6 C4 C5 109.8(2) .
O1 C5 O2 109.2(2) .
O1 C5 C4 112.3(2) .
O2 C5 C4 106.3(2) .
Cl2 C8 Cl1 112.4(2) .

loop_
_geom_bond_atom_site_label_1
_geom_bond_atom_site_label_2
_geom_bond_distance
_geom_bond_site_symmetry_2
O1 H1O 0.90(3) .
O1 C5 1.391(3) .
O2 C5 1.413(3) .
O2 C5 1.413(3) 3_554
N1 C1 1.349(4) .
N1 C3 1.375(3) .
N1 C4 1.481(3) .
N2 C1 1.309(4) .
N2 C2 1.372(4) .
C2 C3 1.348(4) .
C4 C7 1.524(4) .
C4 C6 1.525(4) .
C4 C5 1.537(4) .
C8 Cl2 1.721(4) .
C8 Cl1 1.746(4) .
